data_2205752
loop_
_publ_author_name
'Gareth O. Lloyd'

_publ_section_title
;
 (2<i>E</i>)-<i>N,N</i>'-Bis(pyridin-4-ylmethyl)but-2-enediamide
 dihydrate
;
_journal_issue 5
_journal_name_full 'Acta Crystallographica Section E'
_journal_page_first o1218
_journal_page_last o1220
_journal_paper_doi 10.1107/S1600536805009980
_journal_volume 61
_journal_year 2005
_chemical_formula_iupac 'C16 H16 N4 O2, 2H2 O'
_chemical_formula_moiety 'C16 H16 N4 O2, 2H2 O'
_chemical_formula_sum 'C16 H20 N4 O4'
_chemical_formula_weight 332.36
_chemical_name_common
;
(2E)-N,N'-bis(pyridin-4-ylmethyl)but-2-enediamide dihydrate
;
_chemical_name_systematic
;
(2E)-N,N'-bis(pyridin-4-ylmethyl)but-2-enediamide dihydrate
;
_space_group_IT_number 2
_symmetry_cell_setting triclinic
_symmetry_space_group_name_Hall '-P 1'
_symmetry_space_group_name_H-M 'P -1'
_atom_sites_solution_hydrogens geom
_atom_sites_solution_primary direct
_atom_sites_solution_secondary difmap
_audit_creation_method SHELXL-97
_cell_angle_alpha 107.597(2)
_cell_angle_beta 101.854(2)
_cell_angle_gamma 97.474(2)
_cell_formula_units_Z 1
_cell_length_a 6.7867(9)
_cell_length_b 7.0884(9)
_cell_length_c 9.5620(13)
_cell_measurement_reflns_used 4737
_cell_measurement_temperature 100(2)
_cell_measurement_theta_max 28.27
_cell_measurement_theta_min 3.08
_cell_volume 419.92(10)
_computing_cell_refinement 'SAINT (Bruker, 2002)'
_computing_data_collection 'SMART (Bruker, 2001)'
_computing_data_reduction SAINT
_computing_molecular_graphics 'X-SEED (Barbour, 2001)'
_computing_publication_material 'X-SEED (Atwood & Barbour, 2003)'
_computing_structure_refinement 'SHELXL97 (Sheldrick, 1997)'
_computing_structure_solution 'SHELXS97 (Sheldrick, 1997)'
_diffrn_ambient_temperature 100(2)
_diffrn_measured_fraction_theta_full 0.988
_diffrn_measured_fraction_theta_max 0.926
_diffrn_measurement_device_type 'Bruker APEX CCD area-detector'
_diffrn_measurement_method \w
_diffrn_radiation_monochromator graphite
_diffrn_radiation_source 'fine-focus sealed tube'
_diffrn_radiation_type MoK\a
_diffrn_radiation_wavelength 0.71073
_diffrn_reflns_av_R_equivalents 0.0202
_diffrn_reflns_av_sigmaI/netI 0.0221
_diffrn_reflns_limit_h_max 8
_diffrn_reflns_limit_h_min -9
_diffrn_reflns_limit_k_max 9
_diffrn_reflns_limit_k_min -9
_diffrn_reflns_limit_l_max 12
_diffrn_reflns_limit_l_min -12
_diffrn_reflns_number 4737
_diffrn_reflns_theta_full 27.00
_diffrn_reflns_theta_max 28.27
_diffrn_reflns_theta_min 3.08
_exptl_absorpt_coefficient_mu 0.096
_exptl_absorpt_correction_T_max 0.9857
_exptl_absorpt_correction_T_min 0.9763
_exptl_absorpt_correction_type multi-scan
_exptl_absorpt_process_details '(SADABS; Sheldrick, 1997; Blessing, 1995)'
_exptl_crystal_colour Colorless
_exptl_crystal_density_diffrn 1.314
_exptl_crystal_density_method 'not measured'
_exptl_crystal_description Block
_exptl_crystal_F_000 176
_exptl_crystal_size_max 0.25
_exptl_crystal_size_mid 0.20
_exptl_crystal_size_min 0.10
_refine_diff_density_max 0.323
_refine_diff_density_min -0.288
_refine_ls_extinction_method none
_refine_ls_goodness_of_fit_ref 1.031
_refine_ls_hydrogen_treatment constr
_refine_ls_matrix_type full
_refine_ls_number_parameters 111
_refine_ls_number_reflns 1927
_refine_ls_number_restraints 2
_refine_ls_restrained_S_all 1.031
_refine_ls_R_factor_all 0.0423
_refine_ls_R_factor_gt 0.0398
_refine_ls_shift/su_max 0.000
_refine_ls_shift/su_mean 0.000
_refine_ls_structure_factor_coef Fsqd
_refine_ls_weighting_details 'calc w = 1/[\s^2^(Fo^2^)+(0.0643P)^2^+0.1309P] where P = (Fo^2^+2Fc^2^)/3'
_refine_ls_weighting_scheme calc
_refine_ls_wR_factor_gt 0.1087
_refine_ls_wR_factor_ref 0.1112
_reflns_number_gt 1776
_reflns_number_total 1927
_reflns_threshold_expression I>2\s(I)
_cod_data_source_file lh6390.cif
_cod_data_source_block I
_cod_database_code 2205752
_cod_database_fobs_code 2205752

loop_
_symmetry_equiv_pos_as_xyz
'x, y, z'
'-x, -y, -z'

loop_
_atom_site_label
_atom_site_fract_x
_atom_site_fract_y
_atom_site_fract_z
_atom_site_U_iso_or_equiv
_atom_site_adp_type
_atom_site_calc_flag
_atom_site_refinement_flags
_atom_site_occupancy
_atom_site_type_symbol
O10 0.78698(13) -0.11221(12) 0.66236(9) 0.0253(2) Uani d . 1 O
N8 0.69793(14) 0.18242(13) 0.65686(10) 0.0179(2) Uani d . 1 N
H8 0.7301 0.2953 0.6385 0.021 Uiso calc R 1 H
O12 0.75508(15) 0.47846(12) 0.53153(9) 0.0289(2) Uani d D 1 O
C9 0.80713(16) 0.03796(15) 0.62281(11) 0.0177(2) Uani d . 1 C
N3 0.65859(19) 0.34817(16) 1.21212(11) 0.0315(3) Uani d . 1 N
C7 0.52742(16) 0.15464(16) 0.72363(12) 0.0189(2) Uani d . 1 C
H7B 0.4626 0.0090 0.6843 0.023 Uiso calc R 1 H
H7A 0.4236 0.2275 0.6884 0.023 Uiso calc R 1 H
C6 0.58048(16) 0.22513(15) 0.89505(12) 0.0180(2) Uani d . 1 C
C11 0.95109(16) 0.07133(16) 0.52956(11) 0.0180(2) Uani d . 1 C
H11 0.9731 0.1966 0.5122 0.022 Uiso calc R 1 H
C1 0.77998(18) 0.29023(18) 0.98647(13) 0.0244(3) Uani d . 1 C
H1 0.8936 0.2941 0.9428 0.029 Uiso calc R 1 H
C5 0.42088(18) 0.22154(17) 0.96569(13) 0.0233(3) Uani d . 1 C
H5 0.2820 0.1769 0.9068 0.028 Uiso calc R 1 H
C4 0.4665(2) 0.28369(18) 1.12275(14) 0.0287(3) Uani d . 1 C
H4 0.3559 0.2804 1.1693 0.034 Uiso calc R 1 H
C2 0.8113(2) 0.3500(2) 1.14362(14) 0.0309(3) Uani d . 1 C
H2 0.9487 0.3944 1.2054 0.037 Uiso calc R 1 H
H12B 0.7170 0.4448 0.4308 0.047(5) Uiso d RD 1 H
H12A 0.7594 0.6058 0.5609 0.040(4) Uiso d RD 1 H

loop_
_atom_site_aniso_label
_atom_site_aniso_U_11
_atom_site_aniso_U_22
_atom_site_aniso_U_33
_atom_site_aniso_U_12
_atom_site_aniso_U_13
_atom_site_aniso_U_23
O10 0.0354(5) 0.0209(4) 0.0283(4) 0.0097(3) 0.0194(4) 0.0116(3)
N8 0.0209(4) 0.0185(4) 0.0172(4) 0.0050(3) 0.0095(3) 0.0069(3)
O12 0.0499(6) 0.0210(4) 0.0198(4) 0.0105(4) 0.0123(4) 0.0093(3)
C9 0.0205(5) 0.0180(5) 0.0142(5) 0.0035(4) 0.0069(4) 0.0034(4)
N3 0.0509(7) 0.0271(5) 0.0189(5) 0.0096(5) 0.0134(5) 0.0078(4)
C7 0.0176(5) 0.0234(5) 0.0164(5) 0.0045(4) 0.0078(4) 0.0053(4)
C6 0.0240(5) 0.0154(5) 0.0170(5) 0.0054(4) 0.0093(4) 0.0056(4)
C11 0.0197(5) 0.0193(5) 0.0163(5) 0.0033(4) 0.0070(4) 0.0067(4)
C1 0.0250(6) 0.0272(6) 0.0199(5) 0.0037(4) 0.0076(4) 0.0061(4)
C5 0.0266(6) 0.0228(5) 0.0247(5) 0.0071(4) 0.0134(4) 0.0088(4)
C4 0.0427(7) 0.0265(6) 0.0260(6) 0.0111(5) 0.0225(5) 0.0113(5)
C2 0.0365(7) 0.0316(6) 0.0197(6) 0.0031(5) 0.0028(5) 0.0063(5)

loop_
_atom_type_symbol
_atom_type_description
_atom_type_scat_dispersion_real
_atom_type_scat_dispersion_imag
_atom_type_scat_source
C C 0.0033 0.0016 'International Tables Vol C Tables 4.2.6.8 and 6.1.1.4'
H H 0.0000 0.0000 'International Tables Vol C Tables 4.2.6.8 and 6.1.1.4'
N N 0.0061 0.0033 'International Tables Vol C Tables 4.2.6.8 and 6.1.1.4'
O O 0.0106 0.0060 'International Tables Vol C Tables 4.2.6.8 and 6.1.1.4'

loop_
_geom_angle_atom_site_label_1
_geom_angle_atom_site_label_2
_geom_angle_atom_site_label_3
_geom_angle_site_symmetry_1
_geom_angle
C9 N8 C7 . 120.76(9)
C9 N8 H8 . 119.6
C7 N8 H8 . 119.6
H12B O12 H12A . 102.0
O10 C9 N8 . 122.77(9)
O10 C9 C11 . 122.80(9)
N8 C9 C11 . 114.41(9)
C2 N3 C4 . 117.09(10)
N8 C7 C6 . 115.96(9)
N8 C7 H7B . 108.3
C6 C7 H7B . 108.3
N8 C7 H7A . 108.3
C6 C7 H7A . 108.3
H7B C7 H7A . 107.4
C1 C6 C5 . 117.83(10)
C1 C6 C7 . 123.69(9)
C5 C6 C7 . 118.47(10)
C11 C11 C9 2_756 121.07(12)
C11 C11 H11 2_756 119.5
C9 C11 H11 . 119.5
C6 C1 C2 . 118.85(11)
C6 C1 H1 . 120.6
C2 C1 H1 . 120.6
C4 C5 C6 . 119.32(11)
C4 C5 H5 . 120.3
C6 C5 H5 . 120.3
N3 C4 C5 . 123.32(11)
N3 C4 H4 . 118.3
C5 C4 H4 . 118.3
N3 C2 C1 . 123.58(12)
N3 C2 H2 . 118.2
C1 C2 H2 . 118.2

loop_
_geom_bond_atom_site_label_1
_geom_bond_atom_site_label_2
_geom_bond_site_symmetry_2
_geom_bond_distance
O10 C9 . 1.2335(13)
N8 C9 . 1.3412(13)
N8 C7 . 1.4511(13)
N8 H8 . 0.8800
O12 H12B . 0.8914
O12 H12A . 0.8548
C9 C11 . 1.4937(14)
N3 C2 . 1.3354(18)
N3 C4 . 1.3376(19)
C7 C6 . 1.5104(14)
C7 H7B . 0.9900
C7 H7A . 0.9900
C6 C1 . 1.3847(16)
C6 C5 . 1.3907(15)
C11 C11 2_756 1.329(2)
C11 H11 . 0.9500
C1 C2 . 1.3940(16)
C1 H1 . 0.9500
C5 C4 . 1.3852(17)
C5 H5 . 0.9500
C4 H4 . 0.9500
C2 H2 . 0.9500

loop_
_geom_hbond_atom_site_label_D
_geom_hbond_atom_site_label_H
_geom_hbond_atom_site_label_A
_geom_hbond_site_symmetry_A
_geom_hbond_distance_DH
_geom_hbond_distance_HA
_geom_hbond_distance_DA
_geom_hbond_angle_DHA
N8 H8 O12 1_555 0.88 1.89 2.7368(13) 161
O12 H12A O10 1_565 0.85 1.91 2.7498(13) 170
O12 H12B N3 1_554 0.89 1.93 2.8152(13) 173

loop_
_geom_torsion_atom_site_label_1
_geom_torsion_atom_site_label_2
_geom_torsion_atom_site_label_3
_geom_torsion_atom_site_label_4
_geom_torsion_site_symmetry_4
_geom_torsion
C7 N8 C9 O10 . -9.16(16)
C7 N8 C9 C11 . 169.30(9)
C9 N8 C7 C6 . 89.78(12)
N8 C7 C6 C1 . -7.65(15)
N8 C7 C6 C5 . 173.51(9)
O10 C9 C11 C11 2_756 7.42(19)
N8 C9 C11 C11 2_756 -171.05(12)
C5 C6 C1 C2 . -0.47(17)
C7 C6 C1 C2 . -179.31(10)
C1 C6 C5 C4 . 0.45(16)
C7 C6 C5 C4 . 179.36(10)
C2 N3 C4 C5 . -0.45(18)
C6 C5 C4 N3 . 0.01(18)
C4 N3 C2 C1 . 0.44(18)
C6 C1 C2 N3 . 0.02(19)
